data_1510759
loop_
_publ_author_name
'Telegus, V.S.'
'Kuz'ma, Yu.B.'

_publ_section_title
;
 Ternary phases with the structure of the U3 Si2 type in the W-Mn-B and
 Mo-Mn-B systems
;
_journal_name_full
;
Dopovidi Akademii Nauk Ukrains'koi RSR, Seriya A: Fiziko-Tekhnichni ta
 Matematichni Nauki
;
_journal_page_first 951
_journal_page_last 953
_journal_volume 1968
_journal_year 1968
_chemical_formula_sum 'B2 Mn W2'
_chemical_name_systematic 'Mn W2 B2'
_space_group_IT_number 127
_symmetry_space_group_name_Hall '-P 4 2ab'
_symmetry_space_group_name_H-M 'P 4/m b m'
_cell_angle_alpha 90
_cell_angle_beta 90
_cell_angle_gamma 90
_cell_formula_units_Z 2
_cell_length_a 5.786
_cell_length_b 5.786
_cell_length_c 3.16
_cell_volume 105.790
_citation_journal_id_ASTM DUKABM
_cod_data_source_file boron_255.cif
_cod_data_source_block B2Mn1W2
_cod_original_cell_volume 105.7898
_cod_original_formula_sum 'B2 Mn1 W2'
_cod_database_code 1510759

loop_
_symmetry_equiv_pos_as_xyz
x,y,z
-y,x,z
-x,-y,z
y,-x,z
x+1/2,-y+1/2,-z
y+1/2,x+1/2,-z
-x+1/2,y+1/2,-z
-y+1/2,-x+1/2,-z
-x,-y,-z
y,-x,-z
x,y,-z
-y,x,-z
-x-1/2,y-1/2,z
-y-1/2,-x-1/2,z
x-1/2,-y-1/2,z
y-1/2,x-1/2,z

loop_
_atom_site_label
_atom_site_type_symbol
_atom_site_fract_x
_atom_site_fract_y
_atom_site_fract_z
_atom_site_occupancy
_atom_site_U_iso_or_equiv
Mn1 Mn 0 0 0 1 0.0
B1 B 0.39 0.89 0 1 0.0
W1 W 0.18 0.68 0.5 1 0.0
